data_2232196
loop_
_publ_author_name
'Jasinski, Jerry P.'
'Golen, James A.'
'Praveen, A. S.'
'Yathirajan, H. S.'
'Narayana, B.'

_publ_section_title
;
 3-Chloroanilinium 4-methylbenzenesulfonate
;
_journal_coeditor_code CV5151
_journal_issue 11
_journal_name_full 'Acta Crystallographica Section E'
_journal_page_first o2925
_journal_paper_doi 10.1107/S1600536811041043
_journal_volume 67
_journal_year 2011
_chemical_formula_iupac 'C6 H7 Cl N +, C7 H7 O3 S -'
_chemical_formula_moiety 'C6 H7 Cl N +, C7 H7 O3 S -'
_chemical_formula_sum 'C13 H14 Cl N O3 S'
_chemical_formula_weight 299.76
_chemical_name_systematic
;
3-Chloroanilinium 4-methylbenzenesulfonate
;
_space_group_IT_number 14
_symmetry_cell_setting monoclinic
_symmetry_space_group_name_Hall '-P 2ybc'
_symmetry_space_group_name_H-M 'P 1 21/c 1'
_atom_sites_solution_hydrogens geom
_atom_sites_solution_primary direct
_atom_sites_solution_secondary difmap
_cell_angle_alpha 90.00
_cell_angle_beta 105.081(2)
_cell_angle_gamma 90.00
_cell_formula_units_Z 4
_cell_length_a 12.7848(3)
_cell_length_b 6.7767(2)
_cell_length_c 16.1702(4)
_cell_measurement_reflns_used 4281
_cell_measurement_temperature 298(2)
_cell_measurement_theta_max 30.03
_cell_measurement_theta_min 3.21
_cell_volume 1352.72(6)
_computing_cell_refinement '<i>CrysAlis PRO</i> (Oxford Diffraction, 2010)'
_computing_data_collection '<i>CrysAlis PRO</i> (Oxford Diffraction, 2010)'
_computing_data_reduction '<i>CrysAlis RED</i> (Oxford Diffraction, 2010)'
_computing_molecular_graphics '<i>SHELXTL</i> (Sheldrick, 2008)'
_computing_publication_material '<i>SHELXTL</i> (Sheldrick, 2008)'
_computing_structure_refinement '<i>SHELXL97</i> (Sheldrick, 2008)'
_computing_structure_solution '<i>SHELXS97</i> (Sheldrick, 2008)'
_diffrn_ambient_temperature 298(2)
_diffrn_detector_area_resol_mean 16.1500
_diffrn_measured_fraction_theta_full 0.998
_diffrn_measured_fraction_theta_max 0.999
_diffrn_measurement_device_type 'Oxford Diffraction Xcalibur Eos Gemini'
_diffrn_measurement_method \w
_diffrn_radiation_monochromator graphite
_diffrn_radiation_source 'Enhance (Mo) X-ray Source'
_diffrn_radiation_type MoK\a
_diffrn_radiation_wavelength 0.71073
_diffrn_reflns_av_R_equivalents 0.0197
_diffrn_reflns_av_sigmaI/netI 0.0185
_diffrn_reflns_limit_h_max 16
_diffrn_reflns_limit_h_min -16
_diffrn_reflns_limit_k_max 8
_diffrn_reflns_limit_k_min -8
_diffrn_reflns_limit_l_max 18
_diffrn_reflns_limit_l_min -21
_diffrn_reflns_number 10965
_diffrn_reflns_theta_full 25.00
_diffrn_reflns_theta_max 27.88
_diffrn_reflns_theta_min 3.28
_exptl_absorpt_coefficient_mu 0.439
_exptl_absorpt_correction_T_max 0.9173
_exptl_absorpt_correction_T_min 0.8722
_exptl_absorpt_correction_type multi-scan
_exptl_absorpt_process_details
;
(CrysAlis RED; Oxford Diffraction, 2010)
;
_exptl_crystal_colour colourless
_exptl_crystal_density_diffrn 1.472
_exptl_crystal_density_method 'not measured'
_exptl_crystal_description block
_exptl_crystal_F_000 624
_exptl_crystal_size_max 0.32
_exptl_crystal_size_mid 0.26
_exptl_crystal_size_min 0.20
_refine_diff_density_max 0.383
_refine_diff_density_min -0.469
_refine_ls_extinction_method none
_refine_ls_goodness_of_fit_ref 1.017
_refine_ls_hydrogen_treatment mixed
_refine_ls_matrix_type full
_refine_ls_number_parameters 182
_refine_ls_number_reflns 3222
_refine_ls_number_restraints 6
_refine_ls_restrained_S_all 1.018
_refine_ls_R_factor_all 0.0462
_refine_ls_R_factor_gt 0.0373
_refine_ls_shift/su_max 0.016
_refine_ls_shift/su_mean 0.000
_refine_ls_structure_factor_coef Fsqd
_refine_ls_weighting_details 'calc w=1/[\s^2^(Fo^2^)+(0.0571P)^2^+0.4988P] where P=(Fo^2^+2Fc^2^)/3'
_refine_ls_weighting_scheme calc
_refine_ls_wR_factor_gt 0.1018
_refine_ls_wR_factor_ref 0.1088
_reflns_number_gt 2723
_reflns_number_total 3222
_reflns_threshold_expression I>2sigma(I)
_cod_data_source_file cv5151.cif
_cod_data_source_block I
_cod_original_cell_volume 1352.71(6)
_cod_original_sg_symbol_H-M 'P 21/c'
_cod_database_code 2232196
_cod_database_fobs_code 2232196

loop_
_symmetry_equiv_pos_as_xyz
'x, y, z'
'-x, y+1/2, -z+1/2'
'-x, -y, -z'
'x, -y-1/2, z-1/2'

loop_
_atom_site_type_symbol
_atom_site_label
_atom_site_fract_x
_atom_site_fract_y
_atom_site_fract_z
_atom_site_U_iso_or_equiv
_atom_site_adp_type
_atom_site_calc_flag
_atom_site_refinement_flags
_atom_site_occupancy
_atom_site_symmetry_multiplicity
S S1 0.71334(3) 0.24308(5) 0.57609(2) 0.03033(13) Uani d . 1 1
Cl Cl1 0.48393(5) 0.72176(8) 0.12500(3) 0.05637(17) Uani d . 1 1
O O1 0.60656(10) 0.2751(3) 0.58758(10) 0.0679(5) Uani d . 1 1
O O2 0.74597(11) 0.4022(2) 0.52892(8) 0.0533(4) Uani d . 1 1
O O3 0.72546(12) 0.0520(2) 0.54113(9) 0.0589(4) Uani d . 1 1
N N1 0.61726(11) 0.7273(2) 0.45378(9) 0.0314(3) Uani d D 1 1
H H1NC 0.6457(12) 0.8338(18) 0.4885(10) 0.038 Uiso d D 1 1
H H1NB 0.6507(12) 0.6166(17) 0.4825(10) 0.038 Uiso d D 1 1
H H1NA 0.5440(7) 0.721(2) 0.4477(12) 0.038 Uiso d D 1 1
C C1 0.80291(12) 0.2481(2) 0.67983(10) 0.0277(3) Uani d . 1 1
C C2 0.90883(13) 0.3131(2) 0.69108(11) 0.0345(3) Uani d . 1 1
H H2A 0.9330 0.3532 0.6442 0.041 Uiso calc R 1 1
C C3 0.97806(13) 0.3175(3) 0.77261(12) 0.0403(4) Uani d . 1 1
H H3A 1.0489 0.3612 0.7800 0.048 Uiso calc R 1 1
C C4 0.94414(16) 0.2583(2) 0.84357(12) 0.0421(4) Uani d . 1 1
C C5 0.83782(16) 0.1937(3) 0.83099(11) 0.0430(4) Uani d . 1 1
H H5A 0.8137 0.1532 0.8778 0.052 Uiso calc R 1 1
C C6 0.76757(14) 0.1887(2) 0.74998(10) 0.0356(3) Uani d . 1 1
H H6A 0.6967 0.1456 0.7426 0.043 Uiso calc R 1 1
C C7 1.0204(2) 0.2665(3) 0.93256(15) 0.0687(7) Uani d . 1 1
H H7A 1.0613 0.3869 0.9391 0.103 Uiso calc R 1 1
H H7B 1.0690 0.1560 0.9406 0.103 Uiso calc R 1 1
H H7C 0.9792 0.2618 0.9744 0.103 Uiso calc R 1 1
C C8 0.58589(15) 0.7473(2) 0.21912(10) 0.0347(4) Uani d . 1 1
C C9 0.56033(13) 0.7206(2) 0.29641(10) 0.0312(3) Uani d . 1 1
H H9A 0.4907 0.6851 0.2983 0.037 Uiso calc R 1 1
C C10 0.64148(12) 0.7483(2) 0.37058(10) 0.0271(3) Uani d . 1 1
C C11 0.74566(13) 0.7990(2) 0.36897(11) 0.0348(3) Uani d . 1 1
H H11A 0.7992 0.8178 0.4196 0.042 Uiso calc R 1 1
C C12 0.76860(15) 0.8212(3) 0.29072(12) 0.0412(4) Uani d . 1 1
H H12A 0.8387 0.8532 0.2888 0.049 Uiso calc R 1 1
C C13 0.68918(16) 0.7965(2) 0.21532(11) 0.0414(4) Uani d . 1 1
H H13A 0.7050 0.8128 0.1628 0.050 Uiso calc R 1 1

loop_
_atom_site_aniso_label
_atom_site_aniso_U_11
_atom_site_aniso_U_22
_atom_site_aniso_U_33
_atom_site_aniso_U_12
_atom_site_aniso_U_13
_atom_site_aniso_U_23
S1 0.0291(2) 0.0332(2) 0.0253(2) 0.00048(14) 0.00097(14) -0.00304(13)
Cl1 0.0735(4) 0.0580(3) 0.0257(2) -0.0038(2) -0.0086(2) -0.00145(18)
O1 0.0290(7) 0.1261(15) 0.0437(8) 0.0078(7) 0.0005(6) -0.0142(8)
O2 0.0579(8) 0.0538(8) 0.0393(7) -0.0066(6) -0.0031(6) 0.0160(6)
O3 0.0771(10) 0.0408(7) 0.0450(8) 0.0047(7) -0.0089(7) -0.0176(6)
N1 0.0340(7) 0.0355(7) 0.0231(6) 0.0001(5) 0.0046(5) -0.0005(5)
C1 0.0287(7) 0.0251(7) 0.0262(7) 0.0009(5) 0.0019(6) -0.0020(5)
C2 0.0303(8) 0.0347(8) 0.0374(8) -0.0004(6) 0.0068(6) -0.0022(7)
C3 0.0297(8) 0.0361(8) 0.0480(10) 0.0004(7) -0.0026(7) -0.0085(7)
C4 0.0492(10) 0.0313(8) 0.0356(9) 0.0063(7) -0.0073(8) -0.0051(6)
C5 0.0594(11) 0.0369(9) 0.0302(8) -0.0026(8) 0.0074(8) 0.0037(7)
C6 0.0378(8) 0.0322(8) 0.0353(8) -0.0061(7) 0.0072(7) 0.0015(6)
C7 0.0792(16) 0.0634(14) 0.0436(13) 0.0091(11) -0.0198(11) -0.0108(9)
C8 0.0475(9) 0.0283(8) 0.0236(7) 0.0016(7) 0.0009(6) -0.0006(5)
C9 0.0342(8) 0.0300(8) 0.0267(7) 0.0002(6) 0.0031(6) -0.0010(6)
C10 0.0325(7) 0.0239(7) 0.0236(7) 0.0025(5) 0.0052(6) 0.0008(5)
C11 0.0345(8) 0.0342(8) 0.0329(8) -0.0021(6) 0.0035(6) -0.0020(6)
C12 0.0419(9) 0.0392(9) 0.0467(10) -0.0064(7) 0.0189(8) -0.0009(8)
C13 0.0625(11) 0.0333(8) 0.0320(8) -0.0050(8) 0.0187(8) 0.0015(7)

loop_
_atom_type_symbol
_atom_type_description
_atom_type_scat_dispersion_real
_atom_type_scat_dispersion_imag
_atom_type_scat_source
C C 0.0033 0.0016 'International Tables Vol C Tables 4.2.6.8 and 6.1.1.4'
H H 0.0000 0.0000 'International Tables Vol C Tables 4.2.6.8 and 6.1.1.4'
N N 0.0061 0.0033 'International Tables Vol C Tables 4.2.6.8 and 6.1.1.4'
O O 0.0106 0.0060 'International Tables Vol C Tables 4.2.6.8 and 6.1.1.4'
S S 0.1246 0.1234 'International Tables Vol C Tables 4.2.6.8 and 6.1.1.4'
Cl Cl 0.1484 0.1585 'International Tables Vol C Tables 4.2.6.8 and 6.1.1.4'

loop_
_geom_angle_atom_site_label_1
_geom_angle_atom_site_label_2
_geom_angle_atom_site_label_3
_geom_angle
O3 S1 O2 112.92(9)
O3 S1 O1 112.90(10)
O2 S1 O1 111.66(10)
O3 S1 C1 106.32(7)
O2 S1 C1 106.38(7)
O1 S1 C1 106.03(8)
C10 N1 H1NC 109.7(11)
C10 N1 H1NB 111.1(11)
H1NC N1 H1NB 105.6(14)
C10 N1 H1NA 111.2(12)
H1NC N1 H1NA 109.0(13)
H1NB N1 H1NA 110.1(13)
C6 C1 C2 119.93(14)
C6 C1 S1 120.17(12)
C2 C1 S1 119.91(12)
C3 C2 C1 119.43(16)
C3 C2 H2A 120.3
C1 C2 H2A 120.3
C2 C3 C4 121.43(16)
C2 C3 H3A 119.3
C4 C3 H3A 119.3
C3 C4 C5 118.27(16)
C3 C4 C7 120.85(19)
C5 C4 C7 120.9(2)
C6 C5 C4 121.02(17)
C6 C5 H5A 119.5
C4 C5 H5A 119.5
C1 C6 C5 119.92(16)
C1 C6 H6A 120.0
C5 C6 H6A 120.0
C4 C7 H7A 109.5
C4 C7 H7B 109.5
H7A C7 H7B 109.5
C4 C7 H7C 109.5
H7A C7 H7C 109.5
H7B C7 H7C 109.5
C9 C8 C13 121.74(16)
C9 C8 Cl1 118.62(14)
C13 C8 Cl1 119.64(13)
C10 C9 C8 117.81(15)
C10 C9 H9A 121.1
C8 C9 H9A 121.1
C9 C10 C11 121.86(14)
C9 C10 N1 119.65(14)
C11 C10 N1 118.47(13)
C12 C11 C10 118.70(15)
C12 C11 H11A 120.7
C10 C11 H11A 120.7
C13 C12 C11 120.97(16)
C13 C12 H12A 119.5
C11 C12 H12A 119.5
C12 C13 C8 118.91(16)
C12 C13 H13A 120.5
C8 C13 H13A 120.5

loop_
_geom_bond_atom_site_label_1
_geom_bond_atom_site_label_2
_geom_bond_distance
S1 O3 1.4374(13)
S1 O2 1.4437(13)
S1 O1 1.4413(14)
S1 C1 1.7682(15)
Cl1 C8 1.7359(17)
N1 C10 1.464(2)
N1 H1NC 0.928(9)
N1 H1NB 0.927(8)
N1 H1NA 0.916(9)
C1 C6 1.386(2)
C1 C2 1.390(2)
C2 C3 1.384(2)
C2 H2A 0.9300
C3 C4 1.387(3)
C3 H3A 0.9300
C4 C5 1.392(3)
C4 C7 1.515(3)
C5 C6 1.382(2)
C5 H5A 0.9300
C6 H6A 0.9300
C7 H7A 0.9600
C7 H7B 0.9600
C7 H7C 0.9600
C8 C9 1.383(2)
C8 C13 1.379(3)
C9 C10 1.379(2)
C9 H9A 0.9300
C10 C11 1.382(2)
C11 C12 1.379(2)
C11 H11A 0.9300
C12 C13 1.379(3)
C12 H12A 0.9300
C13 H13A 0.9300

loop_
_geom_hbond_atom_site_label_D
_geom_hbond_atom_site_label_H
_geom_hbond_atom_site_label_A
_geom_hbond_site_symmetry_A
_geom_hbond_distance_DH
_geom_hbond_distance_HA
_geom_hbond_distance_DA
_geom_hbond_angle_DHA
N1 H1NA O1 3_666 0.916(9) 1.861(9) 2.7640(19) 168.2(18)
N1 H1NC O3 1_565 0.928(9) 1.871(9) 2.7806(18) 166.1(16)
N1 H1NB O2 . 0.927(8) 1.919(9) 2.8282(19) 166.6(15)
C12 H12A Cg1 4_575 0.93 2.76 3.267(2) 115

loop_
_geom_torsion_atom_site_label_1
_geom_torsion_atom_site_label_2
_geom_torsion_atom_site_label_3
_geom_torsion_atom_site_label_4
_geom_torsion
O3 S1 C1 C6 -90.75(15)
O2 S1 C1 C6 148.65(13)
O1 S1 C1 C6 29.65(16)
O3 S1 C1 C2 89.72(14)
O2 S1 C1 C2 -30.89(15)
O1 S1 C1 C2 -149.88(14)
C6 C1 C2 C3 0.1(2)
S1 C1 C2 C3 179.61(12)
C1 C2 C3 C4 0.1(3)
C2 C3 C4 C5 -0.1(3)
C2 C3 C4 C7 -179.20(16)
C3 C4 C5 C6 -0.1(3)
C7 C4 C5 C6 179.06(17)
C2 C1 C6 C5 -0.2(2)
S1 C1 C6 C5 -179.74(13)
C4 C5 C6 C1 0.2(3)
C13 C8 C9 C10 1.2(2)
Cl1 C8 C9 C10 -177.74(11)
C8 C9 C10 C11 -0.7(2)
C8 C9 C10 N1 178.21(13)
C9 C10 C11 C12 -0.4(2)
N1 C10 C11 C12 -179.27(15)
C10 C11 C12 C13 1.0(3)
C11 C12 C13 C8 -0.6(3)
C9 C8 C13 C12 -0.5(2)
Cl1 C8 C13 C12 178.34(13)

loop_
_cod_related_entry_id
_cod_related_entry_database
_cod_related_entry_code
1 ChemSpider 30657100
